data_2000476
loop_
_publ_author_name
'Orr, Jnr, L. B.'
'Parsons, E. J.'
'Pennington, W. T.'

_publ_section_title
;
 2-{[(<i>o</i>-Hydroxyphenyl)imino]methyl}pyridine
;
_journal_issue 11
_journal_name_full 'Acta Crystallographica Section C'
_journal_page_first 2042
_journal_page_last 2043
_journal_paper_doi 10.1107/S0108270192001483
_journal_volume 48
_journal_year 1992
_chemical_formula_sum 'C12 H10 N2 O'
_chemical_formula_weight 198.22
_symmetry_cell_setting orthorhombic
_symmetry_space_group_name_Hall 'P 2ac 2ab'
_symmetry_space_group_name_H-M 'P 21 21 21'
_cell_angle_alpha 90
_cell_angle_beta 90
_cell_angle_gamma 90
_cell_formula_units_Z 4
_cell_length_a 4.722(2)
_cell_length_b 12.284(5)
_cell_length_c 17.638(11)
_cell_volume 1023.1(9)
_diffrn_radiation_type Mo
_diffrn_radiation_wavelength 0.71073
_exptl_absorpt_coefficient_mu 0.08
_exptl_crystal_density_diffrn 1.29
_exptl_crystal_F_000 416
_cod_data_source_file st0559.cif
_cod_data_source_block st0559a
_cod_original_cell_volume 1023.0(9)
_cod_original_formula_sum 'C12 H10 N2 O1'
_cod_database_code 2000476

loop_
_atom_site_label
_atom_site_fract_x
_atom_site_fract_y
_atom_site_fract_z
_atom_site_U_iso_or_equiv
O(1) .2961(9) .3207(4) -.0162(2) .070(2)
N(1) .0553(9) .4228(3) .1020(2) .046(2)
N(2) -.4096(10) .4664(4) .2563(3) .058(2)
C(1) .3789(11) .4256(5) -.0006(3) .049(2)
C(2) .5799(13) .4750(6) -.0469(3) .064(3)
C(3) .6653(13) .5798(6) -.0327(3) .062(2)
C(4) .5501(14) .6355(6) .0270(3) .060(2)
C(5) .3477(13) .5882(5) .0725(3) .057(2)
C(6) .2579(12) .4822(4) .0596(3) .043(2)
C(7) -.0765(12) .4665(5) .1564(3) .048(2)
C(8) -.2873(11) .4058(5) .2018(3) .048(2)
C(9) -.3534(14) .2981(5) .1889(4) .060(2)
C(10) -.5524(16) .2481(7) .2353(4) .071(3)
C(11) -.6804(15) .3106(7) .2910(4) .075(3)
C(12) -.6059(15) .4149(8) .2989(3) .073(3)
H(1) .146(17) .309(6) .022(4) ?
H(2) .649(12) .439(4) -.084(3) ?
H(3) .796(13) .619(4) -.069(3) ?
H(4) .600(13) .716(5) .034(3) ?
H(5) .286(16) .628(5) .112(3) ?
H(6) -.063(11) .550(4) .171(3) ?
H(7) -.259(14) .258(5) .144(3) ?
H(8) -.681(14) .459(4) .337(4) ?
H(9) -.810(17) .272(6) .323(4) ?
H(10) -.614(14) .178(6) .228(3) ?

loop_
_geom_bond_atom_site_label_1
_geom_bond_atom_site_label_2
_geom_bond_distance
O(1) C(1) 1.374(7)
N(1) C(7) 1.263(7)
N(2) C(12) 1.350(9)
C(1) C(6) 1.391(7)
C(3) C(4) 1.369(9)
C(5) C(6) 1.388(8)
C(8) C(9) 1.378(8)
C(10) C(11) 1.386(11)
N(1) C(6) 1.417(7)
N(2) C(8) 1.345(7)
C(1) C(2) 1.391(8)
C(2) C(3) 1.372(11)
C(4) C(5) 1.377(9)
C(7) C(8) 1.479(8)
C(9) C(10) 1.390(10)
C(11) C(12) 1.336(13)
O(1) H(1) 1.00(8)
C(3) H(3) 1.01(5)
C(5) H(5) 0.90(6)
C(9) H(7) 1.03(6)
C(11) H(9) 0.95(7)
C(2) H(2) 0.86(6)
C(4) H(4) 1.03(6)
C(7) H(6) 1.06(5)
C(10) H(10) 0.92(7)
C(12) H(8) 0.93(6)
